data_9004683
loop_
_publ_author_name
'Hawthorne, F. C.'
'Sokolova, E. V.'

_publ_section_title
;
 Simonkolleite, Zn5(OH)8Cl2(H2O), a decorated interrupted-sheet structure
 of the form [M_2]4
;
_journal_name_full 'The Canadian Mineralogist'
_journal_page_first 939
_journal_page_last 946
_journal_paper_doi 10.3749/gscanmin.40.3.939
_journal_volume 40
_journal_year 2002
_chemical_formula_sum 'Cl2 H20 O9 Zn5'
_chemical_name_mineral Simonkolleite
_space_group_IT_number 166
_symmetry_space_group_name_Hall '-R 3 2"'
_symmetry_space_group_name_H-M 'R -3 m :H'
_cell_angle_alpha 90
_cell_angle_beta 90
_cell_angle_gamma 120
_cell_formula_units_Z 3
_cell_length_a 6.3412
_cell_length_b 6.3412
_cell_length_c 23.646
_cell_volume 823.439
_database_code_amcsd 0005776
_exptl_crystal_density_diffrn 3.400
_cod_original_sg_symbol_H-M 'R -3 m'
_cod_original_formula_sum 'Zn5 Cl2 O9 H20'
_cod_database_code 9004683

loop_
_space_group_symop_operation_xyz
x,y,z
2/3+x,1/3+y,1/3+z
1/3+x,2/3+y,2/3+z
x,x-y,z
2/3+x,1/3+x-y,1/3+z
1/3+x,2/3+x-y,2/3+z
y,x,-z
2/3+y,1/3+x,1/3-z
1/3+y,2/3+x,2/3-z
-x+y,y,z
2/3-x+y,1/3+y,1/3+z
1/3-x+y,2/3+y,2/3+z
-x,-x+y,-z
2/3-x,1/3-x+y,1/3-z
1/3-x,2/3-x+y,2/3-z
-y,-x,z
2/3-y,1/3-x,1/3+z
1/3-y,2/3-x,2/3+z
x-y,-y,-z
2/3+x-y,1/3-y,1/3-z
1/3+x-y,2/3-y,2/3-z
y,-x+y,-z
2/3+y,1/3-x+y,1/3-z
1/3+y,2/3-x+y,2/3-z
-x+y,-x,z
2/3-x+y,1/3-x,1/3+z
1/3-x+y,2/3-x,2/3+z
-x,-y,-z
2/3-x,1/3-y,1/3-z
1/3-x,2/3-y,2/3-z
-y,x-y,z
2/3-y,1/3+x-y,1/3+z
1/3-y,2/3+x-y,2/3+z
x-y,x,-z
2/3+x-y,1/3+x,1/3-z
1/3+x-y,2/3+x,2/3-z

loop_
_atom_site_aniso_label
_atom_site_aniso_U_11
_atom_site_aniso_U_22
_atom_site_aniso_U_33
_atom_site_aniso_U_12
_atom_site_aniso_U_13
_atom_site_aniso_U_23
Zn(1) 0.00990 0.00850 0.01770 0.00420 0.00020 0.00040
Zn(2) 0.01140 0.01140 0.01450 0.00570 0.00000 0.00000
Cl 0.03110 0.03110 0.01370 0.01560 0.00000 0.00000
O-h(1) 0.01280 0.01280 0.01330 0.00730 -0.00030 0.00030
O-h(2) 0.01170 0.01170 0.01150 0.00590 0.00000 0.00000

loop_
_atom_site_label
_atom_site_fract_x
_atom_site_fract_y
_atom_site_fract_z
_atom_site_occupancy
_atom_site_U_iso_or_equiv
_atom_site_type_symbol
_atom_site_attached_hydrogens
Zn(1) 0.50000 0.00000 0.00000 1.00000 0.01220 Zn 0
Zn(2) 0.00000 0.00000 0.07172 1.00000 0.01240 Zn 0
Cl 0.00000 0.00000 0.16948 1.00000 0.02530 Cl 0
O-h(1) 0.82880 0.17120 0.04988 1.00000 0.01250 O 0
O-h(2) 0.00000 0.00000 0.37410 1.00000 0.01170 O 0
Wat(3) 0.96900 0.03100 0.50200 0.16667 0.03690 O 2
H(1) 0.78600 0.21400 0.08600 1.00000 0.05000 H 0
H(2) 0.00000 0.00000 0.41550 1.00000 0.05000 H 0

loop_
_cod_changelog_entry_id
_cod_changelog_entry_author
_cod_changelog_entry_date
_cod_changelog_entry_text
1
;cod-tools version 3.8.0
Id: cif_guess_AMCSD_atom_types 9581 2023-05-17 12:35:41Z saulius
;
2023-05-23T09:19:00+03:00
;Derived atom types and hydrogen counts
from atom names that follow the AMCSD naming convention
(Wat == water, O-H == hydroxyl).
;
2
;cod-tools version 3.10.1
Id: cif_fix_AMCSD_aniso_labels 10200 2024-08-01 14:09:44Z saulius
;
2024-08-02T12:20:42+03:00
;Changed the following '_atom_site_aniso_label' values:
'Oh(1)' -> 'O-h(1)'
'Oh(2)' -> 'O-h(2)'
;

loop_
_cod_related_entry_id
_cod_related_entry_database
_cod_related_entry_code
1 AMCSD 0005776
